data_7008539
loop_
_publ_author_name
'Wiecko, Michal'
'Girnt, Denise'
'Rast\"atter, Marcus'
'Panda, Tarun K.'
'Roesky, Peter W.'

_publ_section_title
;
 Zirconium complexes having a chiral phosphanylamide in the
 co-ordination sphere.
;
_journal_issue 12
_journal_name_full 'Dalton transactions (Cambridge, England : 2003)'
_journal_page_first 2147
_journal_page_last 2150
_journal_paper_doi 10.1039/b503956h
_journal_year 2005
_chemical_absolute_configuration rmad
_chemical_formula_sum 'C41 H40 N P Zr'
_chemical_formula_weight 668.93
_chemical_name_systematic
;
?
;
_space_group_IT_number 4
_symmetry_cell_setting monoclinic
_symmetry_space_group_name_Hall 'P 2yb'
_symmetry_space_group_name_H-M 'P 1 21 1'
_atom_sites_solution_hydrogens geom
_atom_sites_solution_primary direct
_atom_sites_solution_secondary difmap
_audit_creation_method SHELXL-97
_cell_angle_alpha 90.00
_cell_angle_beta 95.067(6)
_cell_angle_gamma 90.00
_cell_formula_units_Z 2
_cell_length_a 8.798(2)
_cell_length_b 9.975(3)
_cell_length_c 19.110(5)
_cell_measurement_temperature 173(2)
_cell_volume 1670.5(8)
_computing_molecular_graphics 'Diamond 2.1e'
_computing_structure_refinement 'SHELXL-97 (Sheldrick, 1997)'
_computing_structure_solution 'SHELXS-97 (Sheldrick, 1990)'
_diffrn_ambient_temperature 173(2)
_diffrn_measured_fraction_theta_full 0.995
_diffrn_measured_fraction_theta_max 0.995
_diffrn_measurement_device_type 'Bruker Smart 1000 CCD'
_diffrn_measurement_method 'area detector'
_diffrn_radiation_monochromator graphite
_diffrn_radiation_source 'fine-focus sealed tube'
_diffrn_radiation_type MoK\a
_diffrn_radiation_wavelength 0.71073
_diffrn_reflns_av_R_equivalents 0.0328
_diffrn_reflns_av_sigmaI/netI 0.0618
_diffrn_reflns_limit_h_max 12
_diffrn_reflns_limit_h_min -12
_diffrn_reflns_limit_k_max 14
_diffrn_reflns_limit_k_min -14
_diffrn_reflns_limit_l_max 27
_diffrn_reflns_limit_l_min -24
_diffrn_reflns_number 20675
_diffrn_reflns_theta_full 30.56
_diffrn_reflns_theta_max 30.56
_diffrn_reflns_theta_min 1.07
_exptl_absorpt_coefficient_mu 0.407
_exptl_absorpt_correction_T_max 0.976
_exptl_absorpt_correction_T_min 0.848144
_exptl_absorpt_correction_type empirical
_exptl_absorpt_process_details 'SADABS - Bruker/Siemens'
_exptl_crystal_colour yellow
_exptl_crystal_density_diffrn 1.330
_exptl_crystal_density_method 'not measured'
_exptl_crystal_description needle
_exptl_crystal_F_000 696
_exptl_crystal_size_max 0.54
_exptl_crystal_size_mid 0.09
_exptl_crystal_size_min 0.06
_refine_diff_density_max 0.789
_refine_diff_density_min -0.520
_refine_diff_density_rms 0.068
_refine_ls_abs_structure_details 'Flack H D (1983), Acta Cryst. A39, 876-881'
_refine_ls_abs_structure_Flack -0.02(3)
_refine_ls_extinction_method none
_refine_ls_goodness_of_fit_ref 1.053
_refine_ls_hydrogen_treatment mixed
_refine_ls_matrix_type full
_refine_ls_number_parameters 398
_refine_ls_number_reflns 10067
_refine_ls_number_restraints 1
_refine_ls_restrained_S_all 1.053
_refine_ls_R_factor_all 0.0610
_refine_ls_R_factor_gt 0.0400
_refine_ls_shift/su_max 0.004
_refine_ls_shift/su_mean 0.000
_refine_ls_structure_factor_coef Fsqd
_refine_ls_weighting_details 'calc w=1/[\s^2^(Fo^2^)+(0.0246P)^2^+0.3750P] where P=(Fo^2^+2Fc^2^)/3'
_refine_ls_weighting_scheme calc
_refine_ls_wR_factor_gt 0.0682
_refine_ls_wR_factor_ref 0.0767
_reflns_number_gt 7951
_reflns_number_total 10067
_reflns_threshold_expression >2sigma(I)
_cod_data_source_file b503956h.txt
_cod_data_source_block 5
_cod_original_cell_volume 1670.7(7)
_cod_original_sg_symbol_H-M P2(1)
_cod_database_code 7008539

loop_
_symmetry_equiv_pos_as_xyz
'x, y, z'
'-x, y+1/2, -z'

loop_
_atom_site_label
_atom_site_type_symbol
_atom_site_fract_x
_atom_site_fract_y
_atom_site_fract_z
_atom_site_U_iso_or_equiv
_atom_site_adp_type
_atom_site_occupancy
_atom_site_symmetry_multiplicity
_atom_site_calc_flag
_atom_site_refinement_flags
_atom_site_disorder_assembly
_atom_site_disorder_group
Zr Zr 1.04804(2) 0.29581(2) 1.218956(12) 0.02384(6) Uani 1 1 d . . .
N N 0.9598(2) 0.4871(2) 1.23584(11) 0.0249(5) Uani 1 1 d . . .
P P 1.13363(8) 0.53289(6) 1.26841(4) 0.02513(14) Uani 1 1 d . . .
C1 C 0.8232(3) 0.5721(3) 1.22334(13) 0.0266(5) Uani 1 1 d . . .
H1 H 0.8457 0.6435 1.1890 0.032 Uiso 1 1 calc R . .
C2 C 0.6900(3) 0.4885(3) 1.19067(17) 0.0341(7) Uani 1 1 d . . .
H2A H 0.7205 0.4428 1.1487 0.051 Uiso 1 1 calc R . .
H2B H 0.6028 0.5473 1.1776 0.051 Uiso 1 1 calc R . .
H2C H 0.6612 0.4218 1.2248 0.051 Uiso 1 1 calc R . .
C3 C 0.7787(3) 0.6398(3) 1.28945(14) 0.0254(5) Uani 1 1 d . . .
C4 C 0.7493(3) 0.7757(3) 1.28989(14) 0.0300(6) Uani 1 1 d . . .
H4 H 0.7595 0.8272 1.2487 0.036 Uiso 1 1 calc R . .
C5 C 0.7049(3) 0.8382(3) 1.34970(16) 0.0373(7) Uani 1 1 d . . .
H5 H 0.6849 0.9318 1.3491 0.045 Uiso 1 1 calc R . .
C6 C 0.6898(3) 0.7654(3) 1.40969(16) 0.0401(8) Uani 1 1 d . . .
H6 H 0.6587 0.8082 1.4505 0.048 Uiso 1 1 calc R . .
C7 C 0.7206(3) 0.6285(3) 1.41027(16) 0.0384(7) Uani 1 1 d . . .
H7 H 0.7125 0.5778 1.4519 0.046 Uiso 1 1 calc R . .
C8 C 0.7629(3) 0.5662(3) 1.35043(14) 0.0317(6) Uani 1 1 d . . .
H8 H 0.7814 0.4724 1.3508 0.038 Uiso 1 1 calc R . .
C9 C 1.1361(3) 0.6060(3) 1.35599(14) 0.0291(6) Uani 1 1 d . . .
C10 C 1.1145(3) 0.7424(3) 1.36694(15) 0.0338(6) Uani 1 1 d . . .
H10 H 1.1057 0.8021 1.3281 0.041 Uiso 1 1 calc R . .
C11 C 1.1060(3) 0.7912(5) 1.43393(14) 0.0436(6) Uani 1 1 d . . .
H11 H 1.0921 0.8845 1.4411 0.052 Uiso 1 1 calc R . .
C12 C 1.1174(4) 0.7058(4) 1.49010(17) 0.0536(9) Uani 1 1 d . . .
H12 H 1.1101 0.7400 1.5361 0.064 Uiso 1 1 calc R . .
C13 C 1.1392(4) 0.5712(4) 1.48052(16) 0.0513(9) Uani 1 1 d . . .
H13 H 1.1472 0.5124 1.5198 0.062 Uiso 1 1 calc R . .
C14 C 1.1495(3) 0.5210(3) 1.41344(15) 0.0395(7) Uani 1 1 d . . .
H14 H 1.1657 0.4278 1.4069 0.047 Uiso 1 1 calc R . .
C15 C 1.2071(3) 0.6622(2) 1.21369(13) 0.0234(5) Uani 1 1 d . . .
C16 C 1.1463(3) 0.6789(3) 1.14488(14) 0.0288(6) Uani 1 1 d . . .
H16 H 1.0594 0.6281 1.1280 0.035 Uiso 1 1 calc R . .
C17 C 1.2100(3) 0.7686(3) 1.10014(14) 0.0343(7) Uani 1 1 d . . .
H17 H 1.1669 0.7791 1.0531 0.041 Uiso 1 1 calc R . .
C18 C 1.3367(3) 0.8422(3) 1.12470(15) 0.0354(7) Uani 1 1 d . . .
H18 H 1.3814 0.9036 1.0945 0.042 Uiso 1 1 calc R . .
C19 C 1.3984(3) 0.8263(3) 1.19342(15) 0.0346(7) Uani 1 1 d . . .
H19 H 1.4849 0.8777 1.2103 0.042 Uiso 1 1 calc R . .
C20 C 1.3358(3) 0.7369(3) 1.23737(15) 0.0304(6) Uani 1 1 d . . .
H20 H 1.3802 0.7258 1.2841 0.036 Uiso 1 1 calc R . .
C21 C 0.9514(3) 0.1664(3) 1.30357(15) 0.0350(7) Uani 1 1 d . . .
H21A H 1.0276 0.1105 1.3314 0.042 Uiso 1 1 calc R . .
H21B H 0.8835 0.2143 1.3338 0.042 Uiso 1 1 calc R . .
C22 C 0.8744(3) 0.1007(3) 1.24329(15) 0.0287(6) Uani 1 1 d . . .
C23 C 0.9523(3) 0.0216(3) 1.19759(16) 0.0348(6) Uani 1 1 d . . .
H23 H 1.0565 0.0001 1.2097 0.042 Uiso 1 1 calc R . .
C24 C 0.8801(4) -0.0262(3) 1.13466(17) 0.0420(8) Uani 1 1 d . . .
H24 H 0.9336 -0.0839 1.1058 0.050 Uiso 1 1 calc R . .
C25 C 0.7325(4) 0.0093(3) 1.11417(17) 0.0434(8) Uani 1 1 d . . .
H25 H 0.6842 -0.0223 1.0709 0.052 Uiso 1 1 calc R . .
C26 C 0.6547(4) 0.0912(3) 1.15674(18) 0.0393(8) Uani 1 1 d . . .
H26 H 0.5528 0.1168 1.1422 0.047 Uiso 1 1 calc R . .
C27 C 0.7220(3) 0.1365(3) 1.21981(16) 0.0333(7) Uani 1 1 d . . .
H27 H 0.6658 0.1927 1.2483 0.040 Uiso 1 1 calc R . .
C28 C 0.9803(3) 0.2977(4) 1.09963(12) 0.0335(5) Uani 1 1 d . . .
H28A H 0.8982 0.2316 1.0877 0.040 Uiso 1 1 calc R . .
H28B H 0.9423 0.3876 1.0848 0.040 Uiso 1 1 calc R . .
C29 C 1.1173(3) 0.2632(3) 1.06307(13) 0.0314(7) Uani 1 1 d . . .
C30 C 1.1294(3) 0.1417(3) 1.02777(14) 0.0348(6) Uani 1 1 d . . .
H30 H 1.0458 0.0812 1.0248 0.042 Uiso 1 1 calc R . .
C31 C 1.2606(4) 0.1075(3) 0.99699(16) 0.0441(8) Uani 1 1 d . . .
H31 H 1.2648 0.0250 0.9724 0.053 Uiso 1 1 calc R . .
C32 C 1.3853(4) 0.1916(4) 1.00151(17) 0.0492(8) Uani 1 1 d . . .
H32 H 1.4756 0.1672 0.9809 0.059 Uiso 1 1 calc R . .
C33 C 1.3766(3) 0.3113(5) 1.03639(15) 0.0458(8) Uani 1 1 d . . .
H33 H 1.4620 0.3699 1.0402 0.055 Uiso 1 1 calc R . .
C34 C 1.2449(4) 0.3474(3) 1.06601(15) 0.0403(7) Uani 1 1 d . . .
H34 H 1.2408 0.4317 1.0890 0.048 Uiso 1 1 calc R . .
C35 C 1.2973(3) 0.2311(3) 1.22854(14) 0.0326(6) Uani 1 1 d . . .
H35A H 1.3062 0.1483 1.2006 0.039 Uiso 1 1 calc R . .
H35B H 1.3578 0.3015 1.2072 0.039 Uiso 1 1 calc R . .
C36 C 1.3666(3) 0.2056(3) 1.30121(14) 0.0291(6) Uani 1 1 d . . .
C37 C 1.4438(3) 0.3055(4) 1.34068(13) 0.0355(6) Uani 1 1 d . . .
H37 H 1.4538 0.3919 1.3207 0.043 Uiso 1 1 calc R . .
C38 C 1.5065(3) 0.2811(5) 1.40874(15) 0.0434(8) Uani 1 1 d . . .
H38 H 1.5601 0.3504 1.4345 0.052 Uiso 1 1 calc R . .
C39 C 1.4916(3) 0.1571(4) 1.43907(17) 0.0463(8) Uani 1 1 d . . .
H39 H 1.5343 0.1407 1.4857 0.056 Uiso 1 1 calc R . .
C40 C 1.4149(3) 0.0581(3) 1.40160(17) 0.0447(8) Uani 1 1 d . . .
H40 H 1.4033 -0.0274 1.4223 0.054 Uiso 1 1 calc R . .
C41 C 1.3539(3) 0.0815(3) 1.33364(17) 0.0384(7) Uani 1 1 d . . .
H41 H 1.3018 0.0109 1.3082 0.046 Uiso 1 1 calc R . .

loop_
_atom_site_aniso_label
_atom_site_aniso_U_11
_atom_site_aniso_U_22
_atom_site_aniso_U_33
_atom_site_aniso_U_23
_atom_site_aniso_U_13
_atom_site_aniso_U_12
Zr 0.02446(10) 0.02060(9) 0.02687(11) -0.00012(14) 0.00453(8) -0.00136(13)
N 0.0236(11) 0.0228(11) 0.0291(12) -0.0013(9) 0.0067(9) -0.0006(9)
P 0.0263(3) 0.0220(3) 0.0271(4) -0.0005(3) 0.0027(3) -0.0022(3)
C1 0.0303(14) 0.0256(13) 0.0244(13) 0.0045(11) 0.0049(11) 0.0031(10)
C2 0.0299(16) 0.0391(17) 0.0329(18) -0.0055(14) -0.0002(13) 0.0011(13)
C3 0.0219(12) 0.0244(12) 0.0306(14) 0.0009(11) 0.0048(11) -0.0020(10)
C4 0.0288(12) 0.0271(18) 0.0345(13) -0.0005(12) 0.0044(10) -0.0031(11)
C5 0.0396(16) 0.0272(14) 0.0456(18) -0.0049(12) 0.0062(14) 0.0028(11)
C6 0.0435(16) 0.039(2) 0.0398(16) -0.0096(13) 0.0129(13) 0.0015(12)
C7 0.0461(18) 0.0407(16) 0.0303(16) 0.0012(13) 0.0134(13) -0.0028(14)
C8 0.0378(15) 0.0282(14) 0.0304(15) 0.0013(12) 0.0097(12) -0.0021(12)
C9 0.0277(14) 0.0323(14) 0.0269(14) -0.0005(11) -0.0004(11) -0.0048(11)
C10 0.0366(15) 0.0372(14) 0.0280(15) -0.0039(12) 0.0047(12) -0.0049(12)
C11 0.0408(14) 0.0526(16) 0.0374(15) -0.014(2) 0.0039(11) -0.007(2)
C12 0.048(2) 0.086(3) 0.0265(17) -0.0107(18) 0.0001(14) -0.0069(19)
C13 0.0427(19) 0.083(3) 0.0269(17) 0.0184(17) -0.0038(14) -0.0017(18)
C14 0.0361(16) 0.0463(18) 0.0356(16) 0.0115(14) -0.0010(13) -0.0010(14)
C15 0.0244(12) 0.0221(12) 0.0247(13) -0.0023(10) 0.0080(10) 0.0003(10)
C16 0.0268(13) 0.0306(14) 0.0292(14) -0.0033(11) 0.0040(11) -0.0039(11)
C17 0.0363(14) 0.043(2) 0.0239(13) 0.0022(12) 0.0065(11) -0.0014(12)
C18 0.0364(15) 0.0349(15) 0.0365(16) 0.0072(12) 0.0126(13) -0.0062(11)
C19 0.0281(13) 0.0357(19) 0.0397(16) 0.0031(12) 0.0014(12) -0.0101(11)
C20 0.0290(14) 0.0323(14) 0.0294(15) -0.0003(11) -0.0002(12) -0.0038(11)
C21 0.0432(17) 0.0350(15) 0.0281(14) 0.0039(12) 0.0115(13) -0.0055(13)
C22 0.0347(15) 0.0219(13) 0.0308(15) 0.0047(11) 0.0109(12) -0.0084(12)
C23 0.0319(15) 0.0268(14) 0.0472(18) 0.0035(13) 0.0122(13) 0.0016(12)
C24 0.055(2) 0.0263(14) 0.0486(19) -0.0063(14) 0.0258(16) -0.0035(13)
C25 0.0497(19) 0.0410(18) 0.0393(18) -0.0079(14) 0.0031(15) -0.0176(15)
C26 0.0302(16) 0.0404(18) 0.047(2) 0.0005(15) 0.0036(14) -0.0074(13)
C27 0.0331(16) 0.0272(14) 0.0412(18) -0.0026(13) 0.0124(14) -0.0047(12)
C28 0.0466(14) 0.0270(11) 0.0280(12) -0.0017(18) 0.0105(10) 0.0004(19)
C29 0.0425(15) 0.0332(18) 0.0183(12) 0.0060(10) 0.0011(11) -0.0024(11)
C30 0.0459(17) 0.0344(15) 0.0246(14) -0.0006(12) 0.0054(12) -0.0018(13)
C31 0.054(2) 0.0440(18) 0.0356(17) 0.0006(14) 0.0133(15) 0.0109(16)
C32 0.0434(18) 0.061(2) 0.0447(19) 0.0187(18) 0.0143(15) 0.0123(17)
C33 0.0385(15) 0.058(2) 0.0409(16) 0.0194(19) 0.0017(12) -0.0117(18)
C34 0.057(2) 0.0380(15) 0.0260(15) 0.0029(12) 0.0040(14) -0.0081(14)
C35 0.0311(14) 0.0353(15) 0.0320(15) -0.0037(12) 0.0064(12) 0.0023(12)
C36 0.0199(12) 0.0373(15) 0.0306(14) -0.0034(12) 0.0058(11) 0.0075(11)
C37 0.0285(12) 0.0413(16) 0.0374(13) -0.0048(18) 0.0067(10) -0.0058(17)
C38 0.0311(13) 0.059(2) 0.0394(15) -0.009(2) 0.0014(11) -0.0055(18)
C39 0.0303(16) 0.074(2) 0.0353(18) 0.0077(17) 0.0052(13) 0.0073(15)
C40 0.0370(17) 0.0469(19) 0.051(2) 0.0126(16) 0.0073(15) 0.0120(15)
C41 0.0319(15) 0.0361(16) 0.0469(18) -0.0007(14) 0.0024(14) 0.0070(12)

loop_
_atom_type_symbol
_atom_type_description
_atom_type_scat_dispersion_real
_atom_type_scat_dispersion_imag
_atom_type_scat_source
C C 0.0033 0.0016 'International Tables Vol C Tables 4.2.6.8 and 6.1.1.4'
H H 0.0000 0.0000 'International Tables Vol C Tables 4.2.6.8 and 6.1.1.4'
N N 0.0061 0.0033 'International Tables Vol C Tables 4.2.6.8 and 6.1.1.4'
P P 0.1023 0.0942 'International Tables Vol C Tables 4.2.6.8 and 6.1.1.4'
Zr Zr -2.9673 0.5597 'International Tables Vol C Tables 4.2.6.8 and 6.1.1.4'

loop_
_geom_angle_atom_site_label_1
_geom_angle_atom_site_label_2
_geom_angle_atom_site_label_3
_geom_angle
_geom_angle_site_symmetry_1
_geom_angle_site_symmetry_3
_geom_angle_publ_flag
N Zr C35 127.79(10) . . ?
N Zr C21 103.81(10) . . ?
C35 Zr C21 101.44(11) . . ?
N Zr C28 94.46(12) . . ?
C35 Zr C28 104.16(9) . . ?
C21 Zr C28 128.57(12) . . ?
N Zr C22 115.59(10) . . ?
C35 Zr C22 110.99(10) . . ?
C21 Zr C22 34.21(10) . . ?
C28 Zr C22 94.61(11) . . ?
N Zr P 39.18(6) . . ?
C35 Zr P 89.01(7) . . ?
C21 Zr P 111.41(8) . . ?
C28 Zr P 112.86(11) . . ?
C22 Zr P 141.23(7) . . ?
C1 N P 127.78(18) . . ?
C1 N Zr 143.83(17) . . ?
P N Zr 88.09(10) . . ?
N P C15 110.01(11) . . ?
N P C9 112.90(12) . . ?
C15 P C9 105.58(12) . . ?
N P Zr 52.73(7) . . ?
C15 P Zr 122.47(8) . . ?
C9 P Zr 131.95(9) . . ?
N C1 C3 112.9(2) . . ?
N C1 C2 109.7(2) . . ?
C3 C1 C2 109.8(2) . . ?
C4 C3 C8 118.6(3) . . ?
C4 C3 C1 120.4(2) . . ?
C8 C3 C1 121.0(2) . . ?
C3 C4 C5 120.8(3) . . ?
C6 C5 C4 120.3(3) . . ?
C5 C6 C7 119.5(3) . . ?
C8 C7 C6 120.1(3) . . ?
C7 C8 C3 120.6(3) . . ?
C14 C9 C10 118.9(3) . . ?
C14 C9 P 118.5(2) . . ?
C10 C9 P 122.5(2) . . ?
C11 C10 C9 120.3(3) . . ?
C12 C11 C10 120.2(4) . . ?
C11 C12 C13 120.4(3) . . ?
C12 C13 C14 119.9(3) . . ?
C9 C14 C13 120.3(3) . . ?
C16 C15 C20 118.5(2) . . ?
C16 C15 P 120.32(19) . . ?
C20 C15 P 120.8(2) . . ?
C15 C16 C17 121.2(2) . . ?
C18 C17 C16 119.4(2) . . ?
C17 C18 C19 119.9(2) . . ?
C20 C19 C18 120.6(3) . . ?
C19 C20 C15 120.4(3) . . ?
C22 C21 Zr 82.49(16) . . ?
C23 C22 C27 116.4(3) . . ?
C23 C22 C21 122.2(3) . . ?
C27 C22 C21 120.1(3) . . ?
C23 C22 Zr 88.98(17) . . ?
C27 C22 Zr 108.39(18) . . ?
C21 C22 Zr 63.30(14) . . ?
C24 C23 C22 121.3(3) . . ?
C25 C24 C23 120.5(3) . . ?
C24 C25 C26 119.5(3) . . ?
C27 C26 C25 121.1(3) . . ?
C26 C27 C22 121.1(3) . . ?
C29 C28 Zr 108.29(16) . . ?
C30 C29 C34 116.5(3) . . ?
C30 C29 C28 121.9(3) . . ?
C34 C29 C28 121.5(3) . . ?
C31 C30 C29 121.4(3) . . ?
C32 C31 C30 120.8(3) . . ?
C33 C32 C31 118.8(3) . . ?
C32 C33 C34 120.7(3) . . ?
C33 C34 C29 121.7(3) . . ?
C36 C35 Zr 115.82(18) . . ?
C37 C36 C41 116.7(3) . . ?
C37 C36 C35 121.6(3) . . ?
C41 C36 C35 121.6(3) . . ?
C38 C37 C36 121.2(4) . . ?
C39 C38 C37 120.4(4) . . ?
C40 C39 C38 119.4(3) . . ?
C39 C40 C41 120.3(3) . . ?
C40 C41 C36 121.9(3) . . ?

loop_
_geom_bond_atom_site_label_1
_geom_bond_atom_site_label_2
_geom_bond_distance
_geom_bond_site_symmetry_2
_geom_bond_publ_flag
Zr N 2.096(2) . ?
Zr C35 2.278(3) . ?
Zr C21 2.290(3) . ?
Zr C28 2.305(2) . ?
Zr C22 2.542(3) . ?
Zr P 2.6319(9) . ?
N C1 1.473(3) . ?
N P 1.664(2) . ?
P C15 1.815(3) . ?
P C9 1.824(3) . ?
C1 C3 1.514(4) . ?
C1 C2 1.526(4) . ?
C3 C4 1.381(4) . ?
C3 C8 1.395(4) . ?
C4 C5 1.388(4) . ?
C5 C6 1.373(4) . ?
C6 C7 1.393(4) . ?
C7 C8 1.381(4) . ?
C9 C14 1.384(4) . ?
C9 C10 1.392(4) . ?
C10 C11 1.378(4) . ?
C11 C12 1.367(5) . ?
C12 C13 1.371(5) . ?
C13 C14 1.387(5) . ?
C15 C16 1.385(4) . ?
C15 C20 1.396(4) . ?
C16 C17 1.389(4) . ?
C17 C18 1.382(4) . ?
C18 C19 1.385(4) . ?
C19 C20 1.373(4) . ?
C21 C22 1.441(4) . ?
C22 C23 1.400(4) . ?
C22 C27 1.422(4) . ?
C23 C24 1.394(4) . ?
C24 C25 1.369(5) . ?
C25 C26 1.377(5) . ?
C26 C27 1.372(4) . ?
C28 C29 1.486(4) . ?
C29 C30 1.396(4) . ?
C29 C34 1.399(4) . ?
C30 C31 1.384(4) . ?
C31 C32 1.377(5) . ?
C32 C33 1.372(5) . ?
C33 C34 1.382(4) . ?
C35 C36 1.488(4) . ?
C36 C37 1.390(4) . ?
C36 C41 1.393(4) . ?
C37 C38 1.389(4) . ?
C38 C39 1.377(6) . ?
C39 C40 1.363(5) . ?
C40 C41 1.380(4) . ?
